data_4071077
loop_
_publ_author_name
'Huh, Jung Oh'
'Do, Youngkyu'
'Lee, Min Hyung'

_publ_section_title
;
 A BODIPY&#x2212;Borane Dyad for the Selective Complexation of Cyanide Ion
;
_journal_issue 6
_journal_name_full Organometallics
_journal_page_first 1022
_journal_paper_doi 10.1021/om701237t
_journal_volume 27
_journal_year 2008
_chemical_formula_moiety C43H44B2F2N2(CH2Cl2)0.125(C5H12)0.875
_chemical_formula_sum 'C47.5 H54.74 B2 Cl0.25 F2 N2'
_chemical_formula_weight 722.18
_chemical_name_systematic
; 
 ? 
;
_space_group_IT_number 2
_symmetry_cell_setting triclinic
_symmetry_space_group_name_Hall '-P 1'
_symmetry_space_group_name_H-M 'P -1'
_atom_sites_solution_hydrogens geom
_atom_sites_solution_primary direct
_atom_sites_solution_secondary difmap
_audit_creation_method SHELXL-97
_cell_angle_alpha 96.175(3)
_cell_angle_beta 93.566(3)
_cell_angle_gamma 105.236(3)
_cell_formula_units_Z 2
_cell_length_a 8.3878(4)
_cell_length_b 10.8845(5)
_cell_length_c 23.6171(11)
_cell_measurement_reflns_used 8595
_cell_measurement_temperature 100(2)
_cell_measurement_theta_max 25.32
_cell_measurement_theta_min 0.87
_cell_volume 2059.10(17)
_computing_cell_refinement 'Bruker APEX II'
_computing_data_collection 'Bruker APEX II'
_computing_data_reduction 'Bruker APEX II'
_computing_molecular_graphics ORTEP3
_computing_publication_material 'Bruker SHELXTL'
_computing_structure_refinement 'SHELXL-97 (Sheldrick, 1997)'
_computing_structure_solution 'SHELXS-97 (Sheldrick, 1990)'
_diffrn_ambient_temperature 100(2)
_diffrn_measured_fraction_theta_full 0.974
_diffrn_measured_fraction_theta_max 0.974
_diffrn_measurement_device_type 'CCD area detector'
_diffrn_measurement_method 'phi and omega scans'
_diffrn_radiation_monochromator graphite
_diffrn_radiation_source 'fine-focus sealed tube'
_diffrn_radiation_type MoK\a
_diffrn_radiation_wavelength 0.71073
_diffrn_reflns_av_R_equivalents 0.0768
_diffrn_reflns_av_sigmaI/netI 0.0700
_diffrn_reflns_limit_h_max 9
_diffrn_reflns_limit_h_min -10
_diffrn_reflns_limit_k_max 12
_diffrn_reflns_limit_k_min -13
_diffrn_reflns_limit_l_max 28
_diffrn_reflns_limit_l_min -27
_diffrn_reflns_number 35421
_diffrn_reflns_theta_full 25.32
_diffrn_reflns_theta_max 25.32
_diffrn_reflns_theta_min 0.87
_exptl_absorpt_coefficient_mu 0.104
_exptl_absorpt_correction_type empirical
_exptl_absorpt_process_details SADABS
_exptl_crystal_colour 'bright orange-red'
_exptl_crystal_density_diffrn 1.179
_exptl_crystal_density_method 'not measured'
_exptl_crystal_description needle
_exptl_crystal_F_000 780
_exptl_crystal_size_max 0.3
_exptl_crystal_size_mid 0.2
_exptl_crystal_size_min 0.2
_refine_diff_density_max 0.367
_refine_diff_density_min -0.286
_refine_diff_density_rms 0.057
_refine_ls_extinction_method none
_refine_ls_goodness_of_fit_ref 1.035
_refine_ls_hydrogen_treatment constr
_refine_ls_matrix_type full
_refine_ls_number_parameters 527
_refine_ls_number_reflns 7313
_refine_ls_number_restraints 7
_refine_ls_restrained_S_all 1.037
_refine_ls_R_factor_all 0.1038
_refine_ls_R_factor_gt 0.0580
_refine_ls_shift/su_max 0.003
_refine_ls_shift/su_mean 0.000
_refine_ls_structure_factor_coef Fsqd
_refine_ls_weighting_details 'calc w=1/[\s^2^(Fo^2^)+(0.1072P)^2^+0.0000P] where P=(Fo^2^+2Fc^2^)/3'
_refine_ls_weighting_scheme calc
_refine_ls_wR_factor_gt 0.1613
_refine_ls_wR_factor_ref 0.1852
_reflns_number_gt 4558
_reflns_number_total 7313
_reflns_threshold_expression >2sigma(I)
_cod_data_source_file om701237t-file002.cif
_cod_data_source_block 3
_cod_depositor_comments
;
The following automatic conversions were performed:

'_symmetry_cell_setting' value 'Triclinic' changed to 'triclinic'
according to /home/saulius/struct/CIF-dictionaries/cif_core.dic
dictionary named 'cif_core.dic' version 2.4.1 from
2010-06-29.

'_refine_ls_hydrogen_treatment' value 'Constr' changed
to 'constr' according to
/home/saulius/struct/CIF-dictionaries/cif_core.dic dictionary named
'cif_core.dic' version 2.4.1 from 2010-06-29.

Automatic conversion script
Id: cif_fix_values 1715 2011-07-08 13:25:40Z adriana 
;
_cod_original_cell_volume 2059.09(17)
_cod_original_sg_symbol_H-M P-1
_cod_original_formula_sum 'C47.50 H54.74 B2 Cl0.25 F2 N2'
_cod_database_code 4071077

loop_
_symmetry_equiv_pos_as_xyz
'x, y, z'
'-x, -y, -z'

loop_
_atom_site_label
_atom_site_type_symbol
_atom_site_fract_x
_atom_site_fract_y
_atom_site_fract_z
_atom_site_U_iso_or_equiv
_atom_site_adp_type
_atom_site_occupancy
_atom_site_symmetry_multiplicity
_atom_site_calc_flag
_atom_site_refinement_flags
_atom_site_disorder_assembly
_atom_site_disorder_group
B1 B 1.2523(3) 0.5092(3) 0.85203(11) 0.0363(7) Uani 1 1 d . . .
B2 B 0.2065(4) 0.1627(3) 0.38578(12) 0.0382(7) Uani 1 1 d . . .
C1 C 1.3763(3) 0.4261(2) 0.86328(9) 0.0371(6) Uani 1 1 d . . .
C2 C 1.3908(3) 0.3770(2) 0.91629(10) 0.0423(6) Uani 1 1 d . . .
C3 C 1.5018(3) 0.3049(3) 0.92499(11) 0.0501(7) Uani 1 1 d . . .
H3 H 1.5096 0.2741 0.9600 0.060 Uiso 1 1 calc R . .
C4 C 1.6004(3) 0.2772(2) 0.88416(12) 0.0491(7) Uani 1 1 d . . .
C5 C 1.5876(3) 0.3253(2) 0.83219(11) 0.0463(7) Uani 1 1 d . . .
H5 H 1.6555 0.3093 0.8042 0.056 Uiso 1 1 calc R . .
C6 C 1.4769(3) 0.3962(2) 0.82085(10) 0.0386(6) Uani 1 1 d . . .
C7 C 1.2846(4) 0.4001(3) 0.96330(11) 0.0611(8) Uani 1 1 d . . .
H7A H 1.1718 0.3511 0.9524 0.092 Uiso 1 1 calc R . .
H7B H 1.2900 0.4898 0.9697 0.092 Uiso 1 1 calc R . .
H7C H 1.3245 0.3741 0.9978 0.092 Uiso 1 1 calc R . .
C8 C 1.7212(4) 0.1975(3) 0.89432(15) 0.0742(10) Uani 1 1 d . . .
H8A H 1.7583 0.2093 0.9343 0.111 Uiso 1 1 calc R . .
H8B H 1.8148 0.2243 0.8728 0.111 Uiso 1 1 calc R . .
H8C H 1.6666 0.1084 0.8823 0.111 Uiso 1 1 calc R . .
C9 C 1.4770(4) 0.4437(3) 0.76301(11) 0.0556(8) Uani 1 1 d . . .
H9A H 1.5878 0.4639 0.7515 0.083 Uiso 1 1 calc R . .
H9B H 1.4379 0.5193 0.7654 0.083 Uiso 1 1 calc R . .
H9C H 1.4054 0.3781 0.7354 0.083 Uiso 1 1 calc R . .
C10 C 1.2507(3) 0.6352(2) 0.89184(9) 0.0378(6) Uani 1 1 d . . .
C11 C 1.1031(3) 0.6502(2) 0.91315(10) 0.0428(6) Uani 1 1 d . . .
C12 C 1.0975(3) 0.7682(3) 0.94136(11) 0.0500(7) Uani 1 1 d . . .
H12 H 0.9994 0.7753 0.9559 0.060 Uiso 1 1 calc R . .
C13 C 1.2333(4) 0.8749(3) 0.94837(11) 0.0521(7) Uani 1 1 d . . .
C14 C 1.3786(3) 0.8594(3) 0.92858(11) 0.0505(7) Uani 1 1 d . . .
H14 H 1.4717 0.9298 0.9335 0.061 Uiso 1 1 calc R . .
C15 C 1.3925(3) 0.7430(2) 0.90150(10) 0.0413(6) Uani 1 1 d . . .
C16 C 0.9482(3) 0.5398(3) 0.90835(12) 0.0607(8) Uani 1 1 d . . .
H16A H 0.9087 0.5317 0.9454 0.091 Uiso 1 1 calc R . .
H16B H 0.9731 0.4618 0.8938 0.091 Uiso 1 1 calc R . .
H16C H 0.8643 0.5555 0.8828 0.091 Uiso 1 1 calc R . .
C17 C 1.2204(4) 1.0031(3) 0.97605(14) 0.0780(10) Uani 1 1 d . . .
H17A H 1.3266 1.0651 0.9785 0.117 Uiso 1 1 calc R . .
H17B H 1.1857 0.9949 1.0138 0.117 Uiso 1 1 calc R . .
H17C H 1.1406 1.0309 0.9535 0.117 Uiso 1 1 calc R . .
C18 C 1.5576(3) 0.7350(3) 0.88216(11) 0.0558(8) Uani 1 1 d . . .
H18A H 1.6359 0.8182 0.8898 0.084 Uiso 1 1 calc R . .
H18B H 1.5450 0.7062 0.8418 0.084 Uiso 1 1 calc R . .
H18C H 1.5972 0.6753 0.9025 0.084 Uiso 1 1 calc R . .
C19 C 1.1261(3) 0.4712(2) 0.79732(9) 0.0352(6) Uani 1 1 d . . .
C20 C 1.0645(3) 0.3438(2) 0.77107(9) 0.0385(6) Uani 1 1 d . . .
H20 H 1.1002 0.2794 0.7865 0.046 Uiso 1 1 calc R . .
C21 C 0.9525(3) 0.3117(2) 0.72296(10) 0.0375(6) Uani 1 1 d . . .
H21 H 0.9119 0.2259 0.7077 0.045 Uiso 1 1 calc R . .
C22 C 0.8982(3) 0.4041(2) 0.69660(9) 0.0305(5) Uani 1 1 d . . .
C23 C 0.9607(3) 0.5310(2) 0.72212(10) 0.0392(6) Uani 1 1 d . . .
H23 H 0.9293 0.5959 0.7056 0.047 Uiso 1 1 calc R . .
C24 C 1.0687(3) 0.5622(2) 0.77150(10) 0.0395(6) Uani 1 1 d . . .
H24 H 1.1041 0.6475 0.7880 0.047 Uiso 1 1 calc R . .
C25 C 0.7818(3) 0.3707(2) 0.64388(9) 0.0315(5) Uani 1 1 d . . .
C26 C 0.7132(3) 0.2442(2) 0.61890(10) 0.0358(6) Uani 1 1 d . . .
H26 H 0.7401 0.1782 0.6360 0.043 Uiso 1 1 calc R . .
C27 C 0.6064(3) 0.2143(2) 0.56950(10) 0.0368(6) Uani 1 1 d . . .
H27 H 0.5629 0.1288 0.5540 0.044 Uiso 1 1 calc R . .
C28 C 0.5629(3) 0.3091(2) 0.54253(9) 0.0343(6) Uani 1 1 d . . .
C29 C 0.6302(4) 0.4345(3) 0.56665(11) 0.0561(8) Uani 1 1 d . . .
H29 H 0.6031 0.5000 0.5493 0.067 Uiso 1 1 calc R . .
C30 C 0.7376(4) 0.4650(2) 0.61622(11) 0.0514(7) Uani 1 1 d . . .
H30 H 0.7812 0.5507 0.6314 0.062 Uiso 1 1 calc R . .
C31 C 0.0071(3) 0.1434(2) 0.46555(12) 0.0459(7) Uani 1 1 d . . .
C32 C 0.0194(3) 0.1730(3) 0.52514(11) 0.0503(7) Uani 1 1 d . . .
H32 H -0.0694 0.1596 0.5476 0.060 Uiso 1 1 calc R . .
C33 C 0.1831(3) 0.2249(3) 0.54517(11) 0.0444(7) Uani 1 1 d . . .
C34 C 0.2746(3) 0.2277(2) 0.49583(9) 0.0355(6) Uani 1 1 d . . .
C35 C -0.1445(3) 0.0846(3) 0.42556(12) 0.0598(8) Uani 1 1 d . . .
H35A H -0.1690 0.1486 0.4041 0.090 Uiso 1 1 calc R . .
H35B H -0.2362 0.0510 0.4470 0.090 Uiso 1 1 calc R . .
H35C H -0.1262 0.0163 0.3998 0.090 Uiso 1 1 calc R . .
C36 C 0.2458(4) 0.2750(3) 0.60697(11) 0.0593(8) Uani 1 1 d . . .
H36A H 0.1534 0.2655 0.6298 0.089 Uiso 1 1 calc R . .
H36B H 0.3052 0.3642 0.6099 0.089 Uiso 1 1 calc R . .
H36C H 0.3185 0.2273 0.6205 0.089 Uiso 1 1 calc R . .
C37 C 0.5014(3) 0.2830(2) 0.43576(10) 0.0349(6) Uani 1 1 d . . .
C38 C 0.6597(3) 0.3410(2) 0.41781(11) 0.0417(6) Uani 1 1 d . . .
C39 C 0.6374(4) 0.3297(3) 0.35867(11) 0.0498(7) Uani 1 1 d . . .
H39 H 0.7197 0.3596 0.3349 0.060 Uiso 1 1 calc R . .
C40 C 0.4725(4) 0.2665(2) 0.34049(10) 0.0455(7) Uani 1 1 d . . .
C41 C 0.8216(3) 0.4065(3) 0.45304(12) 0.0561(7) Uani 1 1 d . . .
H41A H 0.9113 0.4129 0.4292 0.084 Uiso 1 1 calc R . .
H41B H 0.8370 0.3574 0.4834 0.084 Uiso 1 1 calc R . .
H41C H 0.8198 0.4910 0.4691 0.084 Uiso 1 1 calc R . .
C42 C 0.3911(4) 0.2301(3) 0.28070(11) 0.0643(9) Uani 1 1 d . . .
H42A H 0.3224 0.1433 0.2764 0.096 Uiso 1 1 calc R . .
H42B H 0.4747 0.2369 0.2543 0.096 Uiso 1 1 calc R . .
H42C H 0.3241 0.2866 0.2730 0.096 Uiso 1 1 calc R . .
C43 C 0.4432(3) 0.2726(2) 0.48982(9) 0.0342(6) Uani 1 1 d . . .
C51 C 0.4469(4) 1.0510(3) 0.70980(12) 0.0482(8) Uani 0.874(2) 1 d P A 1
H51A H 0.3871 1.0887 0.6838 0.072 Uiso 0.874(2) 1 calc PR A 1
H51B H 0.5118 1.0046 0.6888 0.072 Uiso 0.874(2) 1 calc PR A 1
H51C H 0.5190 1.1175 0.7369 0.072 Uiso 0.874(2) 1 calc PR A 1
C52 C 0.3244(7) 0.9593(5) 0.7414(2) 0.1064(17) Uani 0.874(2) 1 d P A 1
H52A H 0.2654 0.8845 0.7148 0.128 Uiso 0.874(2) 1 calc PR A 1
H52B H 0.3851 0.9307 0.7712 0.128 Uiso 0.874(2) 1 calc PR A 1
C53 C 0.2044(7) 1.0193(4) 0.7668(2) 0.0851(13) Uani 0.874(2) 1 d P A 1
H53A H 0.1448 1.0477 0.7366 0.102 Uiso 0.874(2) 1 calc PR A 1
H53B H 0.2651 1.0951 0.7925 0.102 Uiso 0.874(2) 1 calc PR A 1
C54 C 0.0780(5) 0.9351(4) 0.79986(18) 0.0838(12) Uani 0.874(2) 1 d P A 1
H54A H 0.0106 0.8625 0.7738 0.101 Uiso 0.874(2) 1 calc PR A 1
H54B H 0.1365 0.9019 0.8287 0.101 Uiso 0.874(2) 1 calc PR A 1
C55 C -0.0322(6) 1.0038(4) 0.8280(2) 0.0944(14) Uani 0.874(2) 1 d P A 1
H55A H 0.0329 1.0724 0.8558 0.142 Uiso 0.874(2) 1 calc PR A 1
H55B H -0.1118 0.9451 0.8467 0.142 Uiso 0.874(2) 1 calc PR A 1
H55C H -0.0891 1.0383 0.7998 0.142 Uiso 0.874(2) 1 calc PR A 1
C61 C 0.322(3) 1.063(3) 0.7595(7) 0.071(7) Uani 0.126(2) 1 d PDU A 2
H61A H 0.3571 1.1517 0.7775 0.085 Uiso 0.126(2) 1 calc PR A 2
H61B H 0.3942 1.0521 0.7301 0.085 Uiso 0.126(2) 1 calc PR A 2
Cl1 Cl 0.3265(10) 0.9547(7) 0.8118(3) 0.082(3) Uani 0.126(2) 1 d PD A 2
Cl2 Cl 0.1093(11) 1.0228(8) 0.7295(3) 0.100(3) Uani 0.126(2) 1 d PD A 2
F1 F 0.10637(18) 0.21266(14) 0.35056(6) 0.0516(4) Uani 1 1 d . . .
F2 F 0.18423(19) 0.03352(13) 0.36574(6) 0.0531(4) Uani 1 1 d . . .
N1 N 0.1602(3) 0.17786(18) 0.44778(8) 0.0384(5) Uani 1 1 d . . .
N2 N 0.3895(3) 0.23901(18) 0.38675(8) 0.0384(5) Uani 1 1 d . . .

loop_
_atom_site_aniso_label
_atom_site_aniso_U_11
_atom_site_aniso_U_22
_atom_site_aniso_U_33
_atom_site_aniso_U_23
_atom_site_aniso_U_13
_atom_site_aniso_U_12
B1 0.0351(16) 0.0413(17) 0.0302(15) 0.0101(12) 0.0081(12) 0.0033(13)
B2 0.0468(18) 0.0291(16) 0.0376(16) 0.0033(12) -0.0095(13) 0.0120(13)
C1 0.0335(14) 0.0449(15) 0.0281(13) 0.0024(11) -0.0026(10) 0.0043(11)
C2 0.0427(16) 0.0491(16) 0.0316(14) 0.0080(11) -0.0035(12) 0.0068(13)
C3 0.0524(18) 0.0515(18) 0.0438(16) 0.0180(13) -0.0047(14) 0.0070(14)
C4 0.0417(16) 0.0444(17) 0.0587(18) 0.0109(13) -0.0066(14) 0.0079(13)
C5 0.0378(16) 0.0462(16) 0.0517(17) 0.0030(13) 0.0008(12) 0.0081(12)
C6 0.0343(14) 0.0461(16) 0.0339(14) 0.0062(11) 0.0013(11) 0.0086(12)
C7 0.072(2) 0.082(2) 0.0359(15) 0.0218(15) 0.0129(14) 0.0257(18)
C8 0.065(2) 0.068(2) 0.098(2) 0.0276(19) -0.0045(18) 0.0298(18)
C9 0.0564(19) 0.075(2) 0.0436(16) 0.0160(14) 0.0150(14) 0.0275(16)
C10 0.0351(15) 0.0473(16) 0.0280(13) 0.0051(11) -0.0009(11) 0.0066(12)
C11 0.0379(15) 0.0494(16) 0.0369(14) -0.0020(12) 0.0002(11) 0.0082(12)
C12 0.0444(17) 0.0552(18) 0.0466(16) -0.0048(13) 0.0007(13) 0.0122(14)
C13 0.0553(19) 0.0477(18) 0.0506(17) 0.0004(13) -0.0041(14) 0.0135(14)
C14 0.0496(18) 0.0410(17) 0.0513(16) 0.0034(13) -0.0083(14) -0.0008(13)
C15 0.0375(15) 0.0507(17) 0.0306(13) 0.0074(12) -0.0050(11) 0.0040(12)
C16 0.0427(17) 0.0615(19) 0.0685(19) -0.0105(15) 0.0152(14) 0.0028(14)
C17 0.081(2) 0.053(2) 0.093(2) -0.0172(18) -0.0123(19) 0.0215(17)
C18 0.0428(17) 0.0632(19) 0.0503(17) 0.0037(14) 0.0031(13) -0.0030(14)
C19 0.0339(14) 0.0412(15) 0.0313(13) 0.0026(11) 0.0032(10) 0.0125(11)
C20 0.0450(16) 0.0414(15) 0.0322(13) 0.0073(11) -0.0025(11) 0.0177(12)
C21 0.0421(15) 0.0350(14) 0.0358(13) 0.0036(11) -0.0018(11) 0.0128(11)
C22 0.0297(13) 0.0364(14) 0.0276(12) 0.0042(10) 0.0035(10) 0.0126(10)
C23 0.0423(15) 0.0355(15) 0.0418(14) 0.0053(11) -0.0041(12) 0.0157(12)
C24 0.0398(15) 0.0363(15) 0.0395(14) -0.0024(11) -0.0055(12) 0.0101(12)
C25 0.0329(13) 0.0343(14) 0.0288(12) 0.0027(10) 0.0006(10) 0.0127(11)
C26 0.0389(15) 0.0337(14) 0.0374(14) 0.0094(11) -0.0032(11) 0.0139(11)
C27 0.0411(15) 0.0340(14) 0.0356(13) 0.0054(11) -0.0024(11) 0.0117(11)
C28 0.0377(14) 0.0353(15) 0.0313(13) 0.0041(11) -0.0029(11) 0.0141(11)
C29 0.082(2) 0.0361(16) 0.0504(17) 0.0063(13) -0.0241(15) 0.0238(15)
C30 0.072(2) 0.0318(15) 0.0469(16) -0.0021(12) -0.0247(14) 0.0168(13)
C31 0.0378(16) 0.0447(16) 0.0593(18) 0.0121(13) 0.0004(13) 0.0172(12)
C32 0.0413(17) 0.0639(19) 0.0550(18) 0.0157(14) 0.0110(13) 0.0258(14)
C33 0.0492(18) 0.0494(16) 0.0426(15) 0.0083(12) 0.0061(13) 0.0259(13)
C34 0.0406(16) 0.0377(14) 0.0323(13) 0.0064(10) -0.0046(11) 0.0192(11)
C35 0.0434(18) 0.0564(19) 0.079(2) 0.0125(16) -0.0058(15) 0.0138(14)
C36 0.067(2) 0.082(2) 0.0400(16) 0.0062(14) 0.0063(14) 0.0395(17)
C37 0.0415(15) 0.0318(14) 0.0335(14) 0.0056(10) -0.0015(11) 0.0146(11)
C38 0.0436(16) 0.0359(15) 0.0473(16) 0.0093(12) 0.0004(12) 0.0131(12)
C39 0.0509(19) 0.0533(18) 0.0490(17) 0.0149(13) 0.0120(14) 0.0156(14)
C40 0.0595(19) 0.0432(16) 0.0362(15) 0.0117(12) 0.0067(13) 0.0147(14)
C41 0.0432(17) 0.0520(18) 0.0701(19) 0.0118(15) 0.0034(14) 0.0063(13)
C42 0.084(2) 0.069(2) 0.0397(16) 0.0140(14) 0.0002(15) 0.0195(18)
C43 0.0428(16) 0.0260(13) 0.0360(14) 0.0040(10) -0.0031(11) 0.0148(11)
C51 0.051(2) 0.056(2) 0.0436(18) 0.0248(15) 0.0104(15) 0.0157(16)
C52 0.131(4) 0.107(4) 0.101(4) 0.008(3) 0.007(3) 0.071(4)
C53 0.096(4) 0.090(3) 0.084(3) 0.016(2) 0.010(3) 0.048(3)
C54 0.087(3) 0.080(3) 0.090(3) 0.016(2) 0.012(2) 0.029(2)
C55 0.087(3) 0.080(3) 0.123(4) 0.016(3) 0.020(3) 0.032(3)
C61 0.044(10) 0.070(11) 0.092(11) -0.021(8) 0.046(8) 0.007(8)
Cl1 0.099(6) 0.088(5) 0.071(5) 0.043(4) 0.003(4) 0.036(4)
Cl2 0.114(7) 0.100(6) 0.085(5) -0.012(4) -0.053(5) 0.052(5)
F1 0.0537(10) 0.0479(9) 0.0502(9) 0.0129(7) -0.0159(7) 0.0106(7)
F2 0.0671(11) 0.0338(9) 0.0555(9) 0.0002(7) 0.0006(8) 0.0123(7)
N1 0.0393(13) 0.0369(12) 0.0407(12) 0.0075(9) -0.0035(10) 0.0140(9)
N2 0.0481(13) 0.0362(12) 0.0313(11) 0.0063(9) -0.0032(10) 0.0130(10)

loop_
_atom_type_symbol
_atom_type_description
_atom_type_scat_dispersion_real
_atom_type_scat_dispersion_imag
_atom_type_scat_source
C C 0.0033 0.0016 'International Tables Vol C Tables 4.2.6.8 and 6.1.1.4'
H H 0.0000 0.0000 'International Tables Vol C Tables 4.2.6.8 and 6.1.1.4'
B B 0.0013 0.0007 'International Tables Vol C Tables 4.2.6.8 and 6.1.1.4'
N N 0.0061 0.0033 'International Tables Vol C Tables 4.2.6.8 and 6.1.1.4'
F F 0.0171 0.0103 'International Tables Vol C Tables 4.2.6.8 and 6.1.1.4'
Cl Cl 0.1484 0.1585 'International Tables Vol C Tables 4.2.6.8 and 6.1.1.4'

loop_
_geom_angle_atom_site_label_1
_geom_angle_atom_site_label_2
_geom_angle_atom_site_label_3
_geom_angle
C19 B1 C1 119.7(2)
C19 B1 C10 116.3(2)
C1 B1 C10 123.9(2)
F1 B2 F2 108.9(2)
F1 B2 N2 110.2(2)
F2 B2 N2 110.9(2)
F1 B2 N1 109.7(2)
F2 B2 N1 110.5(2)
N2 B2 N1 106.61(19)
C6 C1 C2 117.2(2)
C6 C1 B1 121.3(2)
C2 C1 B1 121.5(2)
C3 C2 C1 120.1(2)
C3 C2 C7 118.9(2)
C1 C2 C7 121.0(2)
C4 C3 C2 122.7(2)
C3 C4 C5 117.7(2)
C3 C4 C8 122.0(3)
C5 C4 C8 120.3(3)
C6 C5 C4 122.1(2)
C5 C6 C1 120.3(2)
C5 C6 C9 116.7(2)
C1 C6 C9 123.0(2)
C11 C10 C15 117.5(2)
C11 C10 B1 120.9(2)
C15 C10 B1 121.1(2)
C12 C11 C10 120.4(2)
C12 C11 C16 117.7(2)
C10 C11 C16 121.8(2)
C13 C12 C11 122.1(3)
C14 C13 C12 117.4(3)
C14 C13 C17 121.8(3)
C12 C13 C17 120.8(3)
C13 C14 C15 122.9(3)
C14 C15 C10 119.5(2)
C14 C15 C18 119.1(2)
C10 C15 C18 121.4(2)
C24 C19 C20 115.9(2)
C24 C19 B1 121.7(2)
C20 C19 B1 122.4(2)
C21 C20 C19 121.7(2)
C20 C21 C22 122.0(2)
C21 C22 C23 116.4(2)
C21 C22 C25 122.3(2)
C23 C22 C25 121.3(2)
C24 C23 C22 121.4(2)
C23 C24 C19 122.5(2)
C30 C25 C26 116.4(2)
C30 C25 C22 121.4(2)
C26 C25 C22 122.2(2)
C27 C26 C25 121.7(2)
C26 C27 C28 121.3(2)
C29 C28 C27 117.6(2)
C29 C28 C43 122.7(2)
C27 C28 C43 119.7(2)
C28 C29 C30 121.3(2)
C29 C30 C25 121.7(2)
N1 C31 C32 108.8(2)
N1 C31 C35 122.8(2)
C32 C31 C35 128.4(3)
C33 C32 C31 109.2(2)
C32 C33 C34 106.0(2)
C32 C33 C36 125.0(2)
C34 C33 C36 128.9(2)
C43 C34 N1 120.7(2)
C43 C34 C33 131.7(2)
N1 C34 C33 107.6(2)
N2 C37 C43 119.5(2)
N2 C37 C38 107.7(2)
C43 C37 C38 132.6(2)
C39 C38 C37 105.9(2)
C39 C38 C41 124.4(2)
C37 C38 C41 129.7(2)
C38 C39 C40 109.1(2)
N2 C40 C39 108.9(2)
N2 C40 C42 122.6(3)
C39 C40 C42 128.5(2)
C34 C43 C37 121.1(2)
C34 C43 C28 118.7(2)
C37 C43 C28 120.2(2)
C53 C52 C51 112.2(4)
C52 C53 C54 115.9(4)
C55 C54 C53 113.3(4)
Cl2 C61 Cl1 105.5(14)
C31 N1 C34 108.4(2)
C31 N1 B2 126.9(2)
C34 N1 B2 124.6(2)
C40 N2 C37 108.4(2)
C40 N2 B2 126.0(2)
C37 N2 B2 125.47(19)

loop_
_geom_bond_atom_site_label_1
_geom_bond_atom_site_label_2
_geom_bond_distance
B1 C19 1.564(4)
B1 C1 1.575(4)
B1 C10 1.581(4)
B2 F1 1.394(3)
B2 F2 1.394(3)
B2 N2 1.539(4)
B2 N1 1.541(3)
C1 C6 1.415(3)
C1 C2 1.424(3)
C2 C3 1.386(4)
C2 C7 1.506(4)
C3 C4 1.368(4)
C4 C5 1.394(4)
C4 C8 1.521(4)
C5 C6 1.384(3)
C6 C9 1.512(3)
C10 C11 1.407(3)
C10 C15 1.421(3)
C11 C12 1.395(4)
C11 C16 1.509(4)
C12 C13 1.383(4)
C13 C14 1.376(4)
C13 C17 1.510(4)
C14 C15 1.393(4)
C15 C18 1.506(4)
C19 C24 1.390(3)
C19 C20 1.404(3)
C20 C21 1.380(3)
C21 C22 1.395(3)
C22 C23 1.395(3)
C22 C25 1.483(3)
C23 C24 1.385(3)
C25 C30 1.390(3)
C25 C26 1.393(3)
C26 C27 1.380(3)
C27 C28 1.383(3)
C28 C29 1.376(3)
C28 C43 1.498(3)
C29 C30 1.385(3)
C31 N1 1.347(3)
C31 C32 1.401(4)
C31 C35 1.487(4)
C32 C33 1.372(4)
C33 C34 1.434(3)
C33 C36 1.512(3)
C34 C43 1.391(3)
C34 N1 1.401(3)
C37 N2 1.400(3)
C37 C43 1.400(3)
C37 C38 1.424(3)
C38 C39 1.385(3)
C38 C41 1.506(4)
C39 C40 1.390(4)
C40 N2 1.350(3)
C40 C42 1.495(3)
C51 C52 1.524(6)
C52 C53 1.462(6)
C53 C54 1.523(6)
C54 C55 1.479(5)
C61 Cl2 1.798(18)
C61 Cl1 1.804(18)
